data_2202983
loop_
_publ_author_name
'Zhou, Yi-Li'
'He, Hong-Yin'
'Zhang, Yan'
'Zhu, Long-Guan'

_publ_section_title
;Aquachloro(4-cyanobenzoato-\k<i>O</i>)(1,10-phenanthroline-\k^2^<i>N,N</i>')copper(II)
 monohydrate
;
_journal_issue 8
_journal_name_full 'Acta Crystallographica Section E'
_journal_page_first m605
_journal_page_last m607
_journal_paper_doi 10.1107/S1600536803015605
_journal_volume 59
_journal_year 2003
_chemical_formula_iupac '[Cu Cl (C8 H4 N O2) (C12 H8 N2) (H2 O)], H2 O'
_chemical_formula_moiety 'C20 H14 Cl Cu N3 O3, H2 O'
_chemical_formula_sum 'C20 H16 Cl Cu N3 O4'
_chemical_formula_weight 461.35
_space_group_IT_number 2
_symmetry_cell_setting triclinic
_symmetry_space_group_name_Hall '-P 1'
_symmetry_space_group_name_H-M 'P -1'
_atom_sites_solution_hydrogens geom
_atom_sites_solution_primary direct
_atom_sites_solution_secondary difmap
_audit_creation_method SHELXL-97
_cell_angle_alpha 87.438(2)
_cell_angle_beta 88.035(2)
_cell_angle_gamma 81.046(2)
_cell_formula_units_Z 2
_cell_length_a 6.5460(6)
_cell_length_b 9.4402(8)
_cell_length_c 15.6840(14)
_cell_measurement_reflns_used 3099
_cell_measurement_temperature 293(2)
_cell_measurement_theta_max 55.594
_cell_measurement_theta_min 5.175
_cell_volume 956.07(15)
_computing_cell_refinement SMART
_computing_data_collection 'SMART (Bruker, 1997)'
_computing_data_reduction 'SAINT (Bruker, 1997) and SHELXTL (Bruker, 1997)'
_computing_molecular_graphics SHELXTL
_computing_publication_material SHELXTL
_computing_structure_refinement 'SHELXL97 (Sheldrick, 1997)'
_computing_structure_solution 'SHELXS97 (Sheldrick, 1997)'
_diffrn_ambient_temperature 293(2)
_diffrn_measured_fraction_theta_full 0.977
_diffrn_measured_fraction_theta_max 0.977
_diffrn_measurement_device_type 'Bruker CCD area-detector'
_diffrn_measurement_method '\f and \w'
_diffrn_radiation_monochromator graphite
_diffrn_radiation_source 'fine-focus sealed tube'
_diffrn_radiation_type MoK\a
_diffrn_radiation_wavelength 0.71073
_diffrn_reflns_av_R_equivalents 0.0442
_diffrn_reflns_av_sigmaI/netI 0.0449
_diffrn_reflns_limit_h_max 7
_diffrn_reflns_limit_h_min -8
_diffrn_reflns_limit_k_max 11
_diffrn_reflns_limit_k_min -9
_diffrn_reflns_limit_l_max 19
_diffrn_reflns_limit_l_min -19
_diffrn_reflns_number 5452
_diffrn_reflns_theta_full 26.50
_diffrn_reflns_theta_max 26.50
_diffrn_reflns_theta_min 2.19
_diffrn_standards_decay_% 0
_diffrn_standards_interval_count 0
_diffrn_standards_interval_time 0
_diffrn_standards_number 0
_exptl_absorpt_coefficient_mu 1.315
_exptl_absorpt_correction_T_max 0.655
_exptl_absorpt_correction_T_min 0.382
_exptl_absorpt_correction_type multi-scan
_exptl_absorpt_process_details '(SADABS; Sheldrick, 1996)'
_exptl_crystal_colour blue
_exptl_crystal_density_diffrn 1.603
_exptl_crystal_density_method 'not measured'
_exptl_crystal_description plate
_exptl_crystal_F_000 470
_exptl_crystal_size_max 0.419
_exptl_crystal_size_mid 0.347
_exptl_crystal_size_min 0.322
_refine_diff_density_max 0.452
_refine_diff_density_min -0.420
_refine_ls_extinction_coef 0.0119(16)
_refine_ls_extinction_expression Fc^*^=kFc[1+0.001xFc^2^\l^3^/sin(2\q)]^-1/4^
_refine_ls_extinction_method SHELXL97
_refine_ls_goodness_of_fit_ref 1.035
_refine_ls_hydrogen_treatment mixed
_refine_ls_matrix_type full
_refine_ls_number_parameters 327
_refine_ls_number_reflns 3871
_refine_ls_number_restraints 4
_refine_ls_restrained_S_all 1.038
_refine_ls_R_factor_all 0.0388
_refine_ls_R_factor_gt 0.0341
_refine_ls_shift/su_max 0.009
_refine_ls_shift/su_mean 0.002
_refine_ls_structure_factor_coef Fsqd
_refine_ls_weighting_details 'calc w = 1/[\s^2^(Fo^2^)+(0.0477P)^2^] where P = (Fo^2^+2Fc^2^)/3'
_refine_ls_weighting_scheme calc
_refine_ls_wR_factor_gt 0.0856
_refine_ls_wR_factor_ref 0.0877
_reflns_number_gt 3377
_reflns_number_total 3871
_reflns_threshold_expression I>2\s(I)
_cod_data_source_file ww6098.cif
_cod_data_source_block I
_cod_depositor_comments
;
The following automatic conversions were performed:
'_symmetry_cell_setting' value 'Triclinic' changed to 'triclinic'
according to '/home/saulius/struct/CIF-dictionaries/cif_core.dic'
dictionary named 'cif_core.dic' version 2.4.1 from 2010-06-29.

Automatic conversion script
Id: cif_fix_enum 1527 2010-12-29 10:47:43Z saulius 

The following automatic conversions were performed:

'_symmetry_cell_setting' value 'Triclinic' changed to 'triclinic'
according to /home/saulius/struct/CIF-dictionaries/cif_core.dic
dictionary named 'cif_core.dic' version 2.4.1 from 2010-06-29.

Automatic conversion script
Id: cif_fix_values 1715 2011-07-08 13:25:40Z adriana 
;
_cod_database_code 2202983
_cod_database_fobs_code 2202983

loop_
_symmetry_equiv_pos_as_xyz
'x, y, z'
'-x, -y, -z'

loop_
_atom_site_label
_atom_site_fract_x
_atom_site_fract_y
_atom_site_fract_z
_atom_site_U_iso_or_equiv
_atom_site_adp_type
_atom_site_calc_flag
_atom_site_refinement_flags
_atom_site_occupancy
_atom_site_disorder_assembly
_atom_site_disorder_group
_atom_site_type_symbol
Cu 0.78123(4) 0.74728(3) 0.210863(17) 0.03227(12) Uani d . 1 . . Cu
Cl 0.61785(10) 0.70256(7) 0.07312(4) 0.04587(17) Uani d . 1 . . Cl
O1 0.6570(2) 0.61367(17) 0.28995(11) 0.0405(4) Uani d . 1 . . O
O2 0.9229(3) 0.4378(2) 0.31183(12) 0.0539(5) Uani d . 1 . . O
O3 1.0454(3) 0.6177(2) 0.20226(14) 0.0472(5) Uani d . 1 . . O
O4 0.2239(3) 0.5500(2) 0.05264(14) 0.0566(5) Uani d D 1 . . O
N1 0.9123(3) 0.91331(19) 0.15965(11) 0.0321(4) Uani d . 1 . . N
N2 0.5592(3) 0.90732(19) 0.24506(11) 0.0308(4) Uani d . 1 . . N
N3 0.1193(6) 0.1367(4) 0.5859(2) 0.1113(14) Uani d . 1 . . N
C1 1.0918(4) 0.9128(3) 0.11687(15) 0.0398(5) Uani d . 1 . . C
C2 1.1513(4) 1.0370(3) 0.07990(16) 0.0440(6) Uani d . 1 . . C
C3 1.0254(4) 1.1656(3) 0.08750(16) 0.0450(6) Uani d . 1 . . C
C4 0.8364(4) 1.1716(3) 0.13311(14) 0.0377(5) Uani d . 1 . . C
C5 0.6931(5) 1.2997(3) 0.14641(16) 0.0445(6) Uani d D 1 . . C
C6 0.5147(5) 1.2968(3) 0.19150(16) 0.0438(6) Uani d . 1 . . C
C7 0.4602(4) 1.1653(2) 0.22806(14) 0.0343(5) Uani d . 1 . . C
C8 0.2792(4) 1.1538(3) 0.27636(15) 0.0401(6) Uani d . 1 . . C
C9 0.2425(4) 1.0226(3) 0.30711(16) 0.0419(6) Uani d . 1 . . C
C10 0.3846(4) 0.9007(3) 0.28963(15) 0.0383(5) Uani d . 1 . . C
C11 0.5972(3) 1.0382(2) 0.21531(13) 0.0303(5) Uani d . 1 . . C
C12 0.7880(3) 1.0408(2) 0.16787(13) 0.0311(5) Uani d . 1 . . C
C13 0.7394(4) 0.4950(2) 0.32306(14) 0.0351(5) Uani d . 1 . . C
C14 0.6034(4) 0.4164(2) 0.38111(14) 0.0346(5) Uani d . 1 . . C
C15 0.6862(4) 0.2881(3) 0.42268(16) 0.0441(6) Uani d D 1 . . C
C16 0.5642(5) 0.2156(3) 0.47681(17) 0.0524(7) Uani d . 1 . . C
C17 0.3569(4) 0.2698(3) 0.48847(15) 0.0465(6) Uani d . 1 . . C
C18 0.2721(4) 0.3962(3) 0.44667(16) 0.0456(6) Uani d . 1 . . C
C19 0.3958(4) 0.4695(3) 0.39329(15) 0.0397(5) Uani d . 1 . . C
C20 0.2247(5) 0.1951(4) 0.5436(2) 0.0666(9) Uani d . 1 . . C
H1 1.175(4) 0.828(2) 0.1113(14) 0.026(6) Uiso d . 1 . . H
H2 1.278(5) 1.021(3) 0.0517(17) 0.057(8) Uiso d . 1 . . H
H3 1.067(4) 1.246(3) 0.0637(15) 0.043(7) Uiso d . 1 . . H
H4 0.734(4) 1.378(2) 0.1275(16) 0.047(7) Uiso d D 1 . . H
H5 0.424(4) 1.379(3) 0.2000(16) 0.044(7) Uiso d . 1 . . H
H6 0.191(4) 1.235(3) 0.2890(15) 0.045(7) Uiso d . 1 . . H
H7 0.123(4) 1.009(3) 0.3403(16) 0.048(7) Uiso d . 1 . . H
H8 0.353(4) 0.813(3) 0.3082(15) 0.038(7) Uiso d . 1 . . H
H9 0.825(3) 0.260(3) 0.4174(16) 0.046(7) Uiso d D 1 . . H
H10 0.620(5) 0.135(3) 0.5070(19) 0.070(9) Uiso d . 1 . . H
H11 0.133(4) 0.433(3) 0.4534(16) 0.043(7) Uiso d . 1 . . H
H12 0.337(4) 0.551(3) 0.3622(16) 0.047(7) Uiso d . 1 . . H
H13 1.080(5) 0.594(3) 0.152(2) 0.071(11) Uiso d . 1 . . H
H14 1.030(6) 0.550(4) 0.236(2) 0.085(12) Uiso d . 1 . . H
H15 0.337(3) 0.582(3) 0.0570(19) 0.060(9) Uiso d D 1 . . H
H16 0.254(5) 0.479(2) 0.0234(17) 0.058(9) Uiso d D 1 . . H

loop_
_atom_site_aniso_label
_atom_site_aniso_U_11
_atom_site_aniso_U_22
_atom_site_aniso_U_33
_atom_site_aniso_U_12
_atom_site_aniso_U_13
_atom_site_aniso_U_23
Cu 0.02873(17) 0.02632(17) 0.03958(18) 0.00012(11) 0.00631(11) 0.00193(11)
Cl 0.0445(3) 0.0481(4) 0.0471(3) -0.0121(3) 0.0032(3) -0.0115(3)
O1 0.0371(9) 0.0296(8) 0.0502(9) 0.0029(7) 0.0093(7) 0.0105(7)
O2 0.0355(10) 0.0519(11) 0.0660(12) 0.0106(8) 0.0065(8) 0.0229(9)
O3 0.0384(10) 0.0432(11) 0.0534(12) 0.0083(8) 0.0131(9) 0.0094(9)
O4 0.0524(13) 0.0554(13) 0.0612(12) -0.0078(10) 0.0182(10) -0.0119(10)
N1 0.0291(10) 0.0320(10) 0.0350(10) -0.0048(8) 0.0011(8) -0.0011(8)
N2 0.0294(9) 0.0273(9) 0.0342(9) -0.0013(7) 0.0027(7) 0.0008(7)
N3 0.102(3) 0.144(3) 0.099(2) -0.071(3) 0.000(2) 0.050(2)
C1 0.0325(13) 0.0461(15) 0.0410(13) -0.0068(11) 0.0022(10) -0.0051(11)
C2 0.0386(14) 0.0582(17) 0.0382(13) -0.0192(12) 0.0067(11) -0.0004(12)
C3 0.0541(16) 0.0463(15) 0.0390(13) -0.0239(13) -0.0027(11) 0.0052(12)
C4 0.0470(14) 0.0372(13) 0.0312(11) -0.0140(11) -0.0054(10) 0.0030(10)
C5 0.0640(17) 0.0284(13) 0.0417(13) -0.0105(12) -0.0067(12) 0.0070(10)
C6 0.0598(17) 0.0276(13) 0.0414(13) 0.0027(12) -0.0083(12) -0.0002(10)
C7 0.0400(13) 0.0306(12) 0.0311(11) 0.0003(9) -0.0064(9) -0.0032(9)
C8 0.0396(13) 0.0360(13) 0.0407(13) 0.0084(11) -0.0022(10) -0.0070(11)
C9 0.0335(13) 0.0471(15) 0.0427(13) 0.0000(11) 0.0071(11) -0.0047(11)
C10 0.0374(13) 0.0337(13) 0.0426(13) -0.0039(10) 0.0046(10) 0.0018(10)
C11 0.0318(11) 0.0288(11) 0.0300(10) -0.0032(9) -0.0049(9) -0.0001(9)
C12 0.0338(12) 0.0315(12) 0.0288(10) -0.0076(9) -0.0038(9) -0.0001(9)
C13 0.0374(13) 0.0328(12) 0.0336(11) -0.0018(10) 0.0010(10) 0.0015(9)
C14 0.0401(13) 0.0309(12) 0.0324(11) -0.0043(10) -0.0016(10) -0.0001(9)
C15 0.0435(15) 0.0388(14) 0.0477(14) -0.0014(11) -0.0008(12) 0.0058(11)
C16 0.069(2) 0.0397(15) 0.0482(15) -0.0111(14) -0.0073(14) 0.0139(12)
C17 0.0571(17) 0.0500(15) 0.0363(13) -0.0227(13) 0.0007(12) 0.0030(11)
C18 0.0421(15) 0.0504(16) 0.0449(14) -0.0098(12) 0.0042(12) -0.0026(12)
C19 0.0431(14) 0.0360(13) 0.0386(13) -0.0036(11) 0.0015(10) 0.0016(10)
C20 0.075(2) 0.073(2) 0.0570(18) -0.0319(18) -0.0044(16) 0.0127(16)

loop_
_atom_type_symbol
_atom_type_description
_atom_type_scat_dispersion_real
_atom_type_scat_dispersion_imag
_atom_type_scat_source
C C 0.0033 0.0016 'International Tables Vol C Tables 4.2.6.8 and 6.1.1.4'
H H 0.0000 0.0000 'International Tables Vol C Tables 4.2.6.8 and 6.1.1.4'
N N 0.0061 0.0033 'International Tables Vol C Tables 4.2.6.8 and 6.1.1.4'
O O 0.0106 0.0060 'International Tables Vol C Tables 4.2.6.8 and 6.1.1.4'
Cl Cl 0.1484 0.1585 'International Tables Vol C Tables 4.2.6.8 and 6.1.1.4'
Cu Cu 0.3201 1.2651 'International Tables Vol C Tables 4.2.6.8 and 6.1.1.4'

loop_
_geom_angle_atom_site_label_1
_geom_angle_atom_site_label_2
_geom_angle_atom_site_label_3
_geom_angle
O3 Cu O1 92.94(7)
O3 Cu N2 162.57(8)
O1 Cu N2 89.82(7)
O3 Cu N1 91.20(8)
O1 Cu N1 164.20(7)
N2 Cu N1 81.84(7)
O3 Cu Cl 101.12(7)
O1 Cu Cl 100.41(6)
N2 Cu Cl 95.28(5)
N1 Cu Cl 93.73(5)
C13 O1 Cu 129.04(15)
Cu O3 H13 114(2)
Cu O3 H14 104(3)
H13 O3 H14 115(3)
H15 O4 H16 104(3)
C1 N1 C12 117.8(2)
C1 N1 Cu 129.82(17)
C12 N1 Cu 112.30(14)
C10 N2 C11 118.00(19)
C10 N2 Cu 129.05(16)
C11 N2 Cu 112.92(14)
N1 C1 C2 122.3(2)
N1 C1 H1 117.8(14)
C2 C1 H1 119.9(14)
C3 C2 C1 120.1(2)
C3 C2 H2 126.9(18)
C1 C2 H2 113.1(18)
C2 C3 C4 119.7(2)
C2 C3 H3 119.0(17)
C4 C3 H3 121.3(17)
C3 C4 C12 116.5(2)
C3 C4 C5 124.8(2)
C12 C4 C5 118.7(2)
C6 C5 C4 121.3(2)
C6 C5 H4 123.2(19)
C4 C5 H4 115.3(19)
C5 C6 C7 121.6(2)
C5 C6 H5 121.0(17)
C7 C6 H5 117.4(17)
C11 C7 C8 116.9(2)
C11 C7 C6 118.2(2)
C8 C7 C6 124.9(2)
C9 C8 C7 119.7(2)
C9 C8 H6 121.0(16)
C7 C8 H6 119.2(16)
C8 C9 C10 119.8(2)
C8 C9 H7 122.9(16)
C10 C9 H7 117.3(16)
N2 C10 C9 122.3(2)
N2 C10 H8 119.5(15)
C9 C10 H8 118.2(15)
N2 C11 C7 123.3(2)
N2 C11 C12 116.27(19)
C7 C11 C12 120.4(2)
N1 C12 C4 123.8(2)
N1 C12 C11 116.48(19)
C4 C12 C11 119.8(2)
O2 C13 O1 125.8(2)
O2 C13 C14 117.5(2)
O1 C13 C14 116.7(2)
C19 C14 C15 119.4(2)
C19 C14 C13 120.8(2)
C15 C14 C13 119.8(2)
C16 C15 C14 120.5(3)
C16 C15 H9 121.6(16)
C14 C15 H9 117.6(16)
C15 C16 C17 119.5(2)
C15 C16 H10 121(2)
C17 C16 H10 120(2)
C16 C17 C18 120.5(2)
C16 C17 C20 120.8(3)
C18 C17 C20 118.7(3)
C17 C18 C19 119.7(3)
C17 C18 H11 121.2(16)
C19 C18 H11 119.1(16)
C18 C19 C14 120.3(2)
C18 C19 H12 119.6(16)
C14 C19 H12 119.9(16)
N3 C20 C17 179.1(4)

loop_
_geom_bond_atom_site_label_1
_geom_bond_atom_site_label_2
_geom_bond_site_symmetry_2
_geom_bond_distance
_geom_bond_publ_flag
Cu O3 . 1.9609(17) ?
Cu O1 . 1.9751(15) ?
Cu N2 . 2.0046(18) ?
Cu N1 . 2.0242(18) ?
Cu Cl . 2.5238(7) ?
O1 C13 . 1.263(3) ?
O2 C13 . 1.248(3) ?
O3 H13 . 0.84(3) ?
O3 H14 . 0.82(4) ?
O4 H15 . 0.849(18) ?
O4 H16 . 0.823(18) ?
N1 C1 . 1.332(3) ?
N1 C12 . 1.353(3) ?
N2 C10 . 1.327(3) ?
N2 C11 . 1.357(3) ?
N3 C20 . 1.129(4) ?
C1 C2 . 1.389(4) ?
C1 H1 . 0.90(2) ?
C2 C3 . 1.364(4) ?
C2 H2 . 0.92(3) ?
C3 C4 . 1.403(4) ?
C3 H3 . 0.91(2) ?
C4 C12 . 1.404(3) ?
C4 C5 . 1.429(4) ?
C5 C6 . 1.348(4) ?
C5 H4 . 0.866(16) ?
C6 C7 . 1.434(3) ?
C6 H5 . 0.91(3) ?
C7 C11 . 1.399(3) ?
C7 C8 . 1.401(3) ?
C8 C9 . 1.362(4) ?
C8 H6 . 0.91(2) ?
C9 C10 . 1.394(3) ?
C9 H7 . 0.95(3) ?
C10 H8 . 0.92(2) ?
C11 C12 . 1.435(3) ?
C13 C14 . 1.504(3) ?
C14 C19 . 1.383(3) ?
C14 C15 . 1.392(3) ?
C15 C16 . 1.378(4) ?
C15 H9 . 0.905(17) ?
C16 C17 . 1.383(4) ?
C16 H10 . 0.91(3) ?
C17 C18 . 1.383(4) ?
C17 C20 . 1.442(4) ?
C18 C19 . 1.383(3) ?
C18 H11 . 0.93(3) ?
C19 H12 . 0.93(3) ?

loop_
_geom_hbond_atom_site_label_D
_geom_hbond_atom_site_label_H
_geom_hbond_atom_site_label_A
_geom_hbond_site_symmetry_A
_geom_hbond_distance_DH
_geom_hbond_distance_HA
_geom_hbond_distance_DA
_geom_hbond_angle_DHA
O3 H13 O4 1_655 0.84(3) 1.82(4) 2.645(3) 164(3)
O3 H14 O2 . 0.82(4) 1.76(4) 2.559(3) 163(4)
O4 H15 Cl . 0.849(18) 2.334(18) 3.175(2) 171(3)
O4 H16 Cl 2_665 0.823(18) 2.373(19) 3.187(2) 170(3)

loop_
_geom_torsion_atom_site_label_1
_geom_torsion_atom_site_label_2
_geom_torsion_atom_site_label_3
_geom_torsion_atom_site_label_4
_geom_torsion
O3 Cu O1 C13 4.2(2)
N2 Cu O1 C13 -158.6(2)
N1 Cu O1 C13 -100.8(3)
Cl Cu O1 C13 106.1(2)
O3 Cu N1 C1 15.9(2)
O1 Cu N1 C1 121.1(3)
N2 Cu N1 C1 179.8(2)
Cl Cu N1 C1 -85.3(2)
O3 Cu N1 C12 -168.02(16)
O1 Cu N1 C12 -62.8(3)
N2 Cu N1 C12 -4.05(14)
Cl Cu N1 C12 90.76(14)
O3 Cu N2 C10 -111.3(3)
O1 Cu N2 C10 -12.0(2)
N1 Cu N2 C10 -178.5(2)
Cl Cu N2 C10 88.4(2)
O3 Cu N2 C11 70.5(3)
O1 Cu N2 C11 169.74(15)
N1 Cu N2 C11 3.19(15)
Cl Cu N2 C11 -89.82(14)
C12 N1 C1 C2 -1.2(3)
Cu N1 C1 C2 174.70(18)
N1 C1 C2 C3 0.7(4)
C1 C2 C3 C4 0.3(4)
C2 C3 C4 C12 -0.7(4)
C2 C3 C4 C5 179.1(2)
C3 C4 C5 C6 -179.6(2)
C12 C4 C5 C6 0.2(4)
C4 C5 C6 C7 -0.1(4)
C5 C6 C7 C11 -0.5(4)
C5 C6 C7 C8 179.3(2)
C11 C7 C8 C9 -1.0(3)
C6 C7 C8 C9 179.2(2)
C7 C8 C9 C10 -0.6(4)
C11 N2 C10 C9 -0.6(4)
Cu N2 C10 C9 -178.82(18)
C8 C9 C10 N2 1.5(4)
C10 N2 C11 C7 -1.1(3)
Cu N2 C11 C7 177.35(17)
C10 N2 C11 C12 179.67(19)
Cu N2 C11 C12 -1.9(2)
C8 C7 C11 N2 1.9(3)
C6 C7 C11 N2 -178.3(2)
C8 C7 C11 C12 -178.9(2)
C6 C7 C11 C12 0.9(3)
C1 N1 C12 C4 0.8(3)
Cu N1 C12 C4 -175.83(17)
C1 N1 C12 C11 -179.13(19)
Cu N1 C12 C11 4.3(2)
C3 C4 C12 N1 0.2(3)
C5 C4 C12 N1 -179.7(2)
C3 C4 C12 C11 -179.9(2)
C5 C4 C12 C11 0.3(3)
N2 C11 C12 N1 -1.7(3)
C7 C11 C12 N1 179.12(19)
N2 C11 C12 C4 178.42(19)
C7 C11 C12 C4 -0.8(3)
Cu O1 C13 O2 0.3(4)
Cu O1 C13 C14 -179.67(15)
O2 C13 C14 C19 -176.7(2)
O1 C13 C14 C19 3.3(3)
O2 C13 C14 C15 2.7(3)
O1 C13 C14 C15 -177.2(2)
C19 C14 C15 C16 -1.2(4)
C13 C14 C15 C16 179.3(2)
C14 C15 C16 C17 1.2(4)
C15 C16 C17 C18 -0.4(4)
C15 C16 C17 C20 179.0(3)
C16 C17 C18 C19 -0.5(4)
C20 C17 C18 C19 -179.8(3)
C17 C18 C19 C14 0.5(4)
C15 C14 C19 C18 0.4(4)
C13 C14 C19 C18 179.9(2)
